data_7216189
loop_
_publ_author_name
'Yue, Yan-Feng'
'Gao, En-Qing'
'Bai, Shi-Qiang'
'He, Zheng'
'Yan, Chun-Hua'

_publ_section_title
;
 High-dimensional azido-bridged cadmium(ii) polymeric complexes with
 bis(bidentate) diazine ligands
;
_journal_issue 89
_journal_name_full CrystEngComm
_journal_page_first 549
_journal_paper_doi 10.1039/b415732j
_journal_volume 6
_journal_year 2004
_chemical_formula_sum 'C12 H10 Cd2 N16'
_chemical_formula_weight 603.16
_chemical_name_systematic
;
?
;
_space_group_IT_number 2
_symmetry_cell_setting triclinic
_symmetry_space_group_name_Hall '-P 1'
_symmetry_space_group_name_H-M 'P -1'
_atom_sites_solution_hydrogens geom
_atom_sites_solution_primary direct
_atom_sites_solution_secondary difmap
_audit_creation_method SHELXL-97
_cell_angle_alpha 80.5127(10)
_cell_angle_beta 88.4579(11)
_cell_angle_gamma 70.5583(18)
_cell_formula_units_Z 1
_cell_length_a 6.62200(10)
_cell_length_b 7.7322(2)
_cell_length_c 9.8897(4)
_cell_measurement_reflns_used 6987
_cell_measurement_temperature 293(2)
_cell_measurement_theta_max 27.485
_cell_measurement_theta_min 3.395
_cell_volume 470.76(2)
_computing_cell_refinement 'HKL Scalepack (Otwinowski & Minor, 1997)'
_computing_data_collection 'KappaCCD (Nonius B. V., 1998)'
_computing_data_reduction 'HKL Denzo (Otwinowski & Minor, 1997) & maXus (Mackay et al., 1998)'
_computing_molecular_graphics 'Bruker SHELXTL V5.1 (Sheldrick, 1998)'
_computing_publication_material 'SHELXL-97 (Sheldrick, 1997)'
_computing_structure_refinement 'SHELXL-97 (Sheldrick, 1997)'
_computing_structure_solution 'SHELXS-97 (Sheldrick, 1997)'
_diffrn_ambient_temperature 293(2)
_diffrn_detector_area_resol_mean 0.76
_diffrn_measured_fraction_theta_full 0.990
_diffrn_measured_fraction_theta_max 0.990
_diffrn_measurement_device_type 'NONIUS KappaCCD Diffractometer'
_diffrn_measurement_method CCD
_diffrn_radiation_monochromator graphite
_diffrn_radiation_source 'fine-focus sealed tube'
_diffrn_radiation_type MoK\a
_diffrn_radiation_wavelength 0.71073
_diffrn_reflns_av_R_equivalents 0.0428
_diffrn_reflns_av_sigmaI/netI 0.0360
_diffrn_reflns_limit_h_max 8
_diffrn_reflns_limit_h_min -8
_diffrn_reflns_limit_k_max 10
_diffrn_reflns_limit_k_min -10
_diffrn_reflns_limit_l_max 12
_diffrn_reflns_limit_l_min -12
_diffrn_reflns_number 9130
_diffrn_reflns_theta_full 27.51
_diffrn_reflns_theta_max 27.51
_diffrn_reflns_theta_min 3.79
_exptl_absorpt_coefficient_mu 2.298
_exptl_absorpt_correction_T_max 0.734
_exptl_absorpt_correction_T_min 0.630
_exptl_absorpt_correction_type empirical
_exptl_absorpt_process_details '(Blessing, 1995, 1997)'
_exptl_crystal_colour colorless
_exptl_crystal_density_diffrn 2.128
_exptl_crystal_density_method 'not measured'
_exptl_crystal_description block
_exptl_crystal_F_000 290
_exptl_crystal_size_max 0.23
_exptl_crystal_size_mid 0.21
_exptl_crystal_size_min 0.14
_refine_diff_density_max 0.583
_refine_diff_density_min -1.217
_refine_diff_density_rms 0.124
_refine_ls_extinction_coef 0.028(3)
_refine_ls_extinction_expression Fc^*^=kFc[1+0.001xFc^2^\l^3^/sin(2\q)]^-1/4^
_refine_ls_extinction_method SHELXL
_refine_ls_goodness_of_fit_ref 1.038
_refine_ls_hydrogen_treatment constr
_refine_ls_matrix_type full
_refine_ls_number_parameters 137
_refine_ls_number_reflns 2135
_refine_ls_number_restraints 0
_refine_ls_restrained_S_all 1.038
_refine_ls_R_factor_all 0.0344
_refine_ls_R_factor_gt 0.0287
_refine_ls_shift/su_max 0.002
_refine_ls_shift/su_mean 0.000
_refine_ls_structure_factor_coef Fsqd
_refine_ls_weighting_details 'calc w=1/[\s^2^(Fo^2^)+(0.0396P)^2^+0.0000P] where P=(Fo^2^+2Fc^2^)/3'
_refine_ls_weighting_scheme calc
_refine_ls_wR_factor_gt 0.0640
_refine_ls_wR_factor_ref 0.0653
_reflns_number_gt 1882
_reflns_number_total 2135
_reflns_threshold_expression >2sigma(I)
_cod_data_source_file b415732j.txt
_cod_data_source_block 1
_cod_original_sg_symbol_H-M P-1
_cod_database_code 7216189

loop_
_symmetry_equiv_pos_as_xyz
'x, y, z'
'-x, -y, -z'

loop_
_atom_site_label
_atom_site_type_symbol
_atom_site_fract_x
_atom_site_fract_y
_atom_site_fract_z
_atom_site_U_iso_or_equiv
_atom_site_adp_type
_atom_site_occupancy
_atom_site_symmetry_multiplicity
_atom_site_calc_flag
_atom_site_refinement_flags
Cd1 Cd 0.21316(3) 0.10236(3) 0.95263(2) 0.03343(12) Uani 1 1 d .
C1 C 0.2965(5) 0.1889(5) 0.6254(4) 0.0442(8) Uani 1 1 d .
H1A H 0.3312 0.0607 0.6335 0.053 Uiso 1 1 calc R
C2 C 0.3189(6) 0.2885(5) 0.4998(4) 0.0471(8) Uani 1 1 d .
H2A H 0.3658 0.2282 0.4251 0.057 Uiso 1 1 calc R
C3 C 0.2715(5) 0.4761(5) 0.4865(3) 0.0426(7) Uani 1 1 d .
H3A H 0.2883 0.5453 0.4033 0.051 Uiso 1 1 calc R
C4 C 0.1977(5) 0.5618(5) 0.5992(3) 0.0401(7) Uani 1 1 d .
H4A H 0.1641 0.6897 0.5929 0.048 Uiso 1 1 calc R
C5 C 0.1750(4) 0.4548(4) 0.7206(3) 0.0335(6) Uani 1 1 d .
C6 C 0.0855(5) 0.5409(4) 0.8410(3) 0.0344(6) Uani 1 1 d .
H6A H 0.0584 0.6676 0.8375 0.041 Uiso 1 1 calc R
N1 N 0.2272(4) 0.2685(3) 0.7354(3) 0.0350(5) Uani 1 1 d .
N2 N 0.0444(4) 0.4472(3) 0.9489(3) 0.0314(5) Uani 1 1 d .
N3 N -0.0474(5) 0.0033(4) 0.8614(3) 0.0427(6) Uani 1 1 d .
N4 N -0.1155(5) 0.0334(4) 0.7461(3) 0.0417(6) Uani 1 1 d .
N5 N -0.1770(6) 0.0580(6) 0.6343(4) 0.0701(10) Uani 1 1 d .
N6 N 0.5160(4) -0.1432(4) 0.9212(3) 0.0457(7) Uani 1 1 d .
N7 N 0.5250(4) -0.2805(4) 0.8772(3) 0.0393(6) Uani 1 1 d .
N8 N 0.5369(6) -0.4123(5) 0.8344(4) 0.0679(10) Uani 1 1 d .

loop_
_atom_site_aniso_label
_atom_site_aniso_U_11
_atom_site_aniso_U_22
_atom_site_aniso_U_33
_atom_site_aniso_U_23
_atom_site_aniso_U_13
_atom_site_aniso_U_12
Cd1 0.02843(15) 0.02773(15) 0.04350(17) -0.00147(9) 0.00014(9) -0.01054(9)
C1 0.0428(17) 0.0348(17) 0.053(2) -0.0108(15) 0.0085(15) -0.0090(14)
C2 0.0423(18) 0.053(2) 0.0443(19) -0.0141(16) 0.0068(14) -0.0104(16)
C3 0.0361(16) 0.052(2) 0.0394(18) -0.0029(15) 0.0043(13) -0.0168(15)
C4 0.0407(17) 0.0369(16) 0.0435(18) -0.0004(13) 0.0003(13) -0.0169(14)
C5 0.0291(14) 0.0298(14) 0.0416(17) -0.0048(12) 0.0014(12) -0.0104(11)
C6 0.0369(15) 0.0232(13) 0.0407(17) -0.0016(12) 0.0003(12) -0.0085(12)
N1 0.0337(13) 0.0280(12) 0.0420(14) -0.0058(11) 0.0036(10) -0.0087(10)
N2 0.0263(11) 0.0260(12) 0.0392(14) -0.0047(10) 0.0006(9) -0.0055(9)
N3 0.0427(14) 0.0505(16) 0.0420(16) 0.0006(13) -0.0029(12) -0.0284(13)
N4 0.0407(14) 0.0354(14) 0.0501(19) -0.0005(12) 0.0022(13) -0.0173(12)
N5 0.077(3) 0.086(3) 0.049(2) 0.0046(18) -0.0126(18) -0.037(2)
N6 0.0298(13) 0.0337(14) 0.072(2) -0.0119(14) -0.0080(13) -0.0056(11)
N7 0.0335(13) 0.0429(16) 0.0424(15) -0.0095(13) -0.0006(11) -0.0125(12)
N8 0.063(2) 0.072(2) 0.080(3) -0.042(2) 0.0016(18) -0.0236(19)

loop_
_atom_type_symbol
_atom_type_description
_atom_type_scat_dispersion_real
_atom_type_scat_dispersion_imag
_atom_type_scat_source
C C 0.0033 0.0016 'International Tables Vol C Tables 4.2.6.8 and 6.1.1.4'
H H 0.0000 0.0000 'International Tables Vol C Tables 4.2.6.8 and 6.1.1.4'
N N 0.0061 0.0033 'International Tables Vol C Tables 4.2.6.8 and 6.1.1.4'
Cd Cd -0.8075 1.2024 'International Tables Vol C Tables 4.2.6.8 and 6.1.1.4'

loop_
_geom_angle_atom_site_label_1
_geom_angle_atom_site_label_2
_geom_angle_atom_site_label_3
_geom_angle
_geom_angle_site_symmetry_1
_geom_angle_site_symmetry_3
N3 Cd1 N6 106.43(11) 2_557 .
N3 Cd1 N1 155.29(10) 2_557 .
N6 Cd1 N1 93.14(10) . .
N3 Cd1 N6 95.94(11) 2_557 2_657
N6 Cd1 N6 75.78(11) . 2_657
N1 Cd1 N6 103.53(10) . 2_657
N3 Cd1 N3 74.54(11) 2_557 .
N6 Cd1 N3 99.05(10) . .
N1 Cd1 N3 87.82(9) . .
N6 Cd1 N3 167.64(10) 2_657 .
N3 Cd1 N2 99.28(10) 2_557 .
N6 Cd1 N2 147.68(9) . .
N1 Cd1 N2 68.87(8) . .
N6 Cd1 N2 82.48(9) 2_657 .
N3 Cd1 N2 106.53(9) . .
N1 C1 C2 122.9(3) . .
C3 C2 C1 119.3(3) . .
C2 C3 C4 118.7(3) . .
C5 C4 C3 119.0(3) . .
N1 C5 C4 122.5(3) . .
N1 C5 C6 116.5(3) . .
C4 C5 C6 121.0(3) . .
N2 C6 C5 121.8(3) . .
C1 N1 C5 117.5(3) . .
C1 N1 Cd1 123.7(2) . .
C5 N1 Cd1 118.6(2) . .
C6 N2 N2 113.8(3) . 2_567
C6 N2 Cd1 112.1(2) . .
N2 N2 Cd1 132.6(2) 2_567 .
N4 N3 Cd1 123.7(2) . 2_557
N4 N3 Cd1 129.2(2) . .
Cd1 N3 Cd1 105.46(11) 2_557 .
N5 N4 N3 178.2(4) . .
N7 N6 Cd1 127.7(2) . .
N7 N6 Cd1 126.3(2) . 2_657
Cd1 N6 Cd1 104.22(11) . 2_657
N8 N7 N6 178.9(4) . .

loop_
_geom_bond_atom_site_label_1
_geom_bond_atom_site_label_2
_geom_bond_distance
_geom_bond_site_symmetry_2
Cd1 N3 2.290(3) 2_557
Cd1 N6 2.313(3) .
Cd1 N1 2.331(3) .
Cd1 N6 2.345(3) 2_657
Cd1 N3 2.360(3) .
Cd1 N2 2.519(2) .
C1 N1 1.334(4) .
C1 C2 1.381(5) .
C2 C3 1.362(5) .
C3 C4 1.385(5) .
C4 C5 1.377(4) .
C5 N1 1.349(4) .
C5 C6 1.474(4) .
C6 N2 1.265(4) .
N2 N2 1.398(5) 2_567
N3 N4 1.195(4) .
N3 Cd1 2.290(3) 2_557
N4 N5 1.152(5) .
N6 N7 1.195(4) .
N6 Cd1 2.345(3) 2_657
N7 N8 1.145(4) .
